data_7006351
loop_
_publ_author_name
'Miura, Yozo'
'Kato, Ikumi'
'Teki, Yoshio'

_publ_section_title
;
 Syntheses and magnetic properties of Cu(II)(hfac)2 and Mn(II)(hfac)2
 complexes of 4-pyridyl-substituted thioaminyl radicals.
;
_journal_issue 7
_journal_name_full 'Dalton transactions (Cambridge, England : 2003)'
_journal_page_first 961
_journal_page_last 966
_journal_paper_doi 10.1039/b508014b
_journal_year 2006
_chemical_formula_moiety 'C62 H40 Cl4 Cu F12 N4 O8 S2'
_chemical_formula_sum 'C62 H40 Cl4 Cu F12 N4 O8 S2'
_chemical_formula_weight 1466.44
_space_group_IT_number 2
_symmetry_cell_setting triclinic
_symmetry_Int_Tables_number 2
_symmetry_space_group_name_Hall '-P 1'
_symmetry_space_group_name_H-M 'P -1'
_audit_creation_method SHELXL-97
_cell_angle_alpha 80.087(16)
_cell_angle_beta 88.99(2)
_cell_angle_gamma 80.506(19)
_cell_formula_units_Z 1
_cell_length_a 8.786(6)
_cell_length_b 9.362(6)
_cell_length_c 19.669(15)
_cell_measurement_reflns_used 3439
_cell_measurement_temperature 223(2)
_cell_measurement_theta_max 27.5
_cell_measurement_theta_min 3.0
_cell_volume 1571.8(19)
_computing_cell_refinement CRYSTALCLEAR
_computing_data_collection CRYSTALCLEAR
_computing_structure_refinement 'SHELXL-97 (Sheldrick, 1997)'
_computing_structure_solution 'SHELXS-97 (Sheldrick, 1990)'
_diffrn_detector_area_resol_mean 14.6199
_diffrn_measured_fraction_theta_full 0.988
_diffrn_measured_fraction_theta_max 0.988
_diffrn_measurement_device_type 'Rigaku/MSC Mercury CCD'
_diffrn_measurement_method \w
_diffrn_radiation_type MoK\a
_diffrn_radiation_wavelength 0.71070
_diffrn_reflns_av_R_equivalents 0.0462
_diffrn_reflns_limit_h_max 10
_diffrn_reflns_limit_h_min -11
_diffrn_reflns_limit_k_max 7
_diffrn_reflns_limit_k_min -11
_diffrn_reflns_limit_l_max 23
_diffrn_reflns_limit_l_min -25
_diffrn_reflns_number 12250
_diffrn_reflns_theta_full 27.00
_diffrn_reflns_theta_max 27.00
_diffrn_reflns_theta_min 3.03
_exptl_absorpt_coefficient_mu 0.678
_exptl_absorpt_correction_T_max 0.9669
_exptl_absorpt_correction_T_min 0.8597
_exptl_absorpt_correction_type multi-scan
_exptl_absorpt_process_details '(Jacobson, 1998)'
_exptl_crystal_colour Green
_exptl_crystal_density_diffrn 1.549
_exptl_crystal_density_method 'not measured'
_exptl_crystal_description Platelet
_exptl_crystal_F_000 741
_exptl_crystal_size_max 0.40
_exptl_crystal_size_mid 0.20
_exptl_crystal_size_min 0.02
_refine_diff_density_max 0.561
_refine_diff_density_min -0.533
_refine_diff_density_rms 0.074
_refine_ls_extinction_method none
_refine_ls_goodness_of_fit_ref 1.186
_refine_ls_hydrogen_treatment constr
_refine_ls_matrix_type full
_refine_ls_number_parameters 460
_refine_ls_number_reflns 6779
_refine_ls_number_restraints 19
_refine_ls_restrained_S_all 1.197
_refine_ls_R_factor_all 0.1295
_refine_ls_R_factor_gt 0.0998
_refine_ls_shift/su_max 0.001
_refine_ls_shift/su_mean 0.000
_refine_ls_structure_factor_coef Fsqd
_refine_ls_weighting_details 'calc w=1/[\s^2^(Fo^2^)+(0.0231P)^2^+4.2540P] where P=(Fo^2^+2Fc^2^)/3'
_refine_ls_weighting_scheme calc
_refine_ls_wR_factor_gt 0.1636
_refine_ls_wR_factor_ref 0.1778
_reflns_number_gt 5341
_reflns_number_total 6779
_reflns_threshold_expression >2sigma(I)
_cod_data_source_file b508014b.txt
_cod_data_source_block crystalclear
_cod_original_sg_symbol_H-M 'P -1 '
_cod_database_code 7006351

loop_
_symmetry_equiv_pos_as_xyz
'x, y, z'
'-x, -y, -z'

loop_
_atom_site_label
_atom_site_type_symbol
_atom_site_fract_x
_atom_site_fract_y
_atom_site_fract_z
_atom_site_U_iso_or_equiv
_atom_site_adp_type
_atom_site_occupancy
_atom_site_symmetry_multiplicity
_atom_site_calc_flag
_atom_site_refinement_flags
_atom_site_disorder_assembly
_atom_site_disorder_group
Cu1 Cu 1.0000 0.5000 0.5000 0.0356(2) Uani 1 2 d S . .
S1 S 1.46448(16) 0.12025(16) 0.74346(7) 0.0434(3) Uani 1 1 d . . .
Cl1 Cl 2.0265(2) -0.1515(2) 0.65418(9) 0.0799(6) Uani 1 1 d . . .
Cl2 Cl 0.76229(16) 0.51754(19) 0.89231(8) 0.0597(4) Uani 1 1 d . . .
N1 N 1.4316(5) 0.2158(5) 0.8048(2) 0.0388(10) Uani 1 1 d . . .
N2 N 1.1225(4) 0.3737(5) 0.57972(19) 0.0368(9) Uani 1 1 d . . .
O1 O 1.8764(4) 0.1046(5) 1.06931(18) 0.0513(10) Uani 1 1 d . . .
O2 O 1.6486(4) 0.1993(4) 1.10989(16) 0.0439(9) Uani 1 1 d . . .
C1 C 1.5136(5) 0.1868(5) 0.8662(2) 0.0333(10) Uani 1 1 d . . .
C2 C 1.6649(5) 0.1067(5) 0.8784(2) 0.0349(10) Uani 1 1 d . . .
C3 C 1.7335(5) 0.0939(6) 0.9426(2) 0.0366(11) Uani 1 1 d . . .
H3A H 1.8331 0.0393 0.9512 0.044 Uiso 1 1 calc R . .
C4 C 1.6574(5) 0.1605(5) 0.9945(2) 0.0346(10) Uani 1 1 d . . .
C5 C 1.5077(6) 0.2381(5) 0.9835(2) 0.0363(11) Uani 1 1 d . . .
H5A H 1.4569 0.2816 1.0192 0.044 Uiso 1 1 calc R . .
C6 C 1.4326(5) 0.2518(5) 0.9201(2) 0.0345(10) Uani 1 1 d . . .
C7 C 1.7564(5) 0.0424(6) 0.8229(2) 0.0350(11) Uani 1 1 d . . .
C8 C 1.8142(6) 0.1332(6) 0.7682(3) 0.0439(12) Uani 1 1 d . . .
H8A H 1.7950 0.2357 0.7661 0.053 Uiso 1 1 calc R . .
C9 C 1.8997(6) 0.0736(7) 0.7169(3) 0.0479(13) Uani 1 1 d . . .
H9A H 1.9409 0.1347 0.6808 0.057 Uiso 1 1 calc R . .
C10 C 1.9233(6) -0.0763(7) 0.7197(3) 0.0519(15) Uani 1 1 d . . .
C11 C 1.8666(7) -0.1680(7) 0.7731(3) 0.0519(14) Uani 1 1 d . . .
H11A H 1.8835 -0.2702 0.7744 0.062 Uiso 1 1 calc R . .
C12 C 1.7848(6) -0.1079(6) 0.8247(3) 0.0453(13) Uani 1 1 d . . .
H12A H 1.7478 -0.1701 0.8618 0.054 Uiso 1 1 calc R . .
C13 C 1.2692(5) 0.3234(5) 0.9113(2) 0.0349(11) Uani 1 1 d . . .
C14 C 1.2170(6) 0.4606(6) 0.9276(3) 0.0405(12) Uani 1 1 d . . .
H14A H 1.2881 0.5126 0.9435 0.049 Uiso 1 1 calc R . .
C15 C 1.0626(6) 0.5238(6) 0.9213(3) 0.0439(12) Uani 1 1 d . . .
H15A H 1.0291 0.6179 0.9320 0.053 Uiso 1 1 calc R . .
C16 C 0.9597(6) 0.4454(6) 0.8990(3) 0.0408(12) Uani 1 1 d . . .
C17 C 1.0067(6) 0.3093(6) 0.8826(3) 0.0479(13) Uani 1 1 d . . .
H17A H 0.9347 0.2575 0.8673 0.057 Uiso 1 1 calc R . .
C18 C 1.1613(6) 0.2481(6) 0.8887(3) 0.0446(12) Uani 1 1 d . . .
H18A H 1.1940 0.1543 0.8774 0.054 Uiso 1 1 calc R . .
C19 C 1.7418(6) 0.1501(6) 1.0607(2) 0.0375(11) Uani 1 1 d . . .
C20 C 1.7232(6) 0.1974(7) 1.1756(3) 0.0488(14) Uani 1 1 d . . .
H20A H 1.8164 0.2427 1.1681 0.059 Uiso 1 1 calc R . .
H20B H 1.7526 0.0961 1.1997 0.059 Uiso 1 1 calc R . .
C21 C 1.6086(7) 0.2830(8) 1.2171(3) 0.0651(18) Uani 1 1 d . . .
H21A H 1.5837 0.3838 1.1934 0.098 Uiso 1 1 calc R . .
H21B H 1.6526 0.2812 1.2622 0.098 Uiso 1 1 calc R . .
H21C H 1.5156 0.2391 1.2225 0.098 Uiso 1 1 calc R . .
C22 C 1.3214(5) 0.2187(6) 0.6842(2) 0.0349(11) Uani 1 1 d . . .
C23 C 1.2381(6) 0.3537(6) 0.6905(2) 0.0418(12) Uani 1 1 d . . .
H23A H 1.2472 0.3943 0.7305 0.050 Uiso 1 1 calc R . .
C24 C 1.1411(6) 0.4282(6) 0.6372(2) 0.0428(12) Uani 1 1 d . . .
H24A H 1.0856 0.5211 0.6412 0.051 Uiso 1 1 calc R . .
C25 C 1.2002(6) 0.2405(6) 0.5751(3) 0.0409(12) Uani 1 1 d . . .
H25A H 1.1863 0.2009 0.5353 0.049 Uiso 1 1 calc R . .
C26 C 1.2989(6) 0.1589(6) 0.6256(2) 0.0416(12) Uani 1 1 d . . .
H26A H 1.3504 0.0649 0.6209 0.050 Uiso 1 1 calc R . .
O4 O 0.8692(4) 0.3140(4) 0.48961(19) 0.0480(9) Uani 1 1 d . . .
O3 O 0.8363(4) 0.5639(4) 0.56517(17) 0.0418(8) Uani 1 1 d . . .
C27 C 0.7319(6) 0.4969(6) 0.5902(3) 0.0477(13) Uani 1 1 d . A .
C29 C 0.7597(7) 0.2914(6) 0.5266(3) 0.0486(13) Uani 1 1 d D B .
C28 C 0.6883(8) 0.3721(8) 0.5754(3) 0.068(2) Uani 1 1 d . . .
H28A H 0.6045 0.3381 0.5997 0.082 Uiso 1 1 calc R . .
C30 C 0.6450(8) 0.5657(7) 0.6462(3) 0.078(2) Uani 1 1 d D . .
C31 C 0.6913(8) 0.1555(7) 0.5176(3) 0.083(2) Uani 1 1 d D . .
F1A F 0.653(2) 0.7084(10) 0.6458(12) 0.065(3) Uani 0.48 1 d PD A 1
F2A F 0.4854(10) 0.5670(13) 0.6421(6) 0.101(4) Uani 0.48 1 d PD A 1
F3A F 0.707(2) 0.515(4) 0.7111(6) 0.128(5) Uani 0.48 1 d PD A 1
F1B F 0.607(2) 0.7135(10) 0.6289(12) 0.065(3) Uani 0.47 1 d PD A 2
F2B F 0.5499(15) 0.4862(12) 0.6842(7) 0.101(4) Uani 0.47 1 d PD A 2
F3B F 0.753(2) 0.542(4) 0.6988(7) 0.128(5) Uani 0.47 1 d PD A 2
F1C F 0.735(7) 0.639(10) 0.682(4) 0.065(3) Uani 0.05 1 d PD A 3
F2C F 0.496(4) 0.629(10) 0.622(4) 0.101(4) Uani 0.05 1 d PD A 3
F3C F 0.62(2) 0.446(8) 0.695(5) 0.128(5) Uani 0.05 1 d PD A 3
F4A F 0.6771(8) 0.0641(10) 0.5796(4) 0.071(2) Uani 0.58 1 d PD B 1
F5A F 0.5399(11) 0.1827(11) 0.4967(11) 0.103(3) Uani 0.58 1 d PD B 1
F6A F 0.7796(14) 0.0559(12) 0.4852(6) 0.139(5) Uani 0.58 1 d PD B 1
F4B F 0.618(2) 0.096(3) 0.5758(11) 0.071(2) Uani 0.27 1 d PD B 2
F6B F 0.8263(19) 0.054(2) 0.5172(14) 0.139(5) Uani 0.27 1 d PD B 2
F4C F 0.750(3) 0.026(2) 0.5614(14) 0.071(2) Uani 0.15 1 d PD B 3
F6C F 0.696(6) 0.174(4) 0.4455(6) 0.139(5) Uani 0.15 1 d PD B 3
F5B F 0.672(3) 0.140(3) 0.4506(6) 0.103(3) Uani 0.27 1 d PD B 2
F5C F 0.540(4) 0.222(5) 0.500(5) 0.103(3) Uani 0.15 1 d PD B 3

loop_
_atom_site_aniso_label
_atom_site_aniso_U_11
_atom_site_aniso_U_22
_atom_site_aniso_U_33
_atom_site_aniso_U_23
_atom_site_aniso_U_13
_atom_site_aniso_U_12
Cu1 0.0356(4) 0.0459(5) 0.0257(4) -0.0104(4) 0.0007(3) -0.0038(4)
S1 0.0492(7) 0.0447(8) 0.0361(7) -0.0128(6) -0.0106(6) 0.0006(6)
Cl1 0.0823(12) 0.0971(15) 0.0647(11) -0.0399(10) 0.0288(9) -0.0032(10)
Cl2 0.0370(7) 0.0712(11) 0.0663(10) -0.0028(8) 0.0009(6) -0.0044(7)
N1 0.044(2) 0.043(3) 0.029(2) -0.0079(18) -0.0053(17) -0.0021(19)
N2 0.040(2) 0.045(3) 0.025(2) -0.0096(18) -0.0001(16) -0.0031(19)
O1 0.048(2) 0.065(3) 0.039(2) -0.0157(19) -0.0127(17) 0.0037(19)
O2 0.045(2) 0.061(2) 0.0262(17) -0.0136(16) -0.0006(14) -0.0062(17)
C1 0.039(3) 0.033(3) 0.027(2) -0.0057(19) -0.0013(19) -0.004(2)
C2 0.039(3) 0.034(3) 0.031(2) -0.007(2) 0.0007(19) -0.003(2)
C3 0.035(2) 0.041(3) 0.032(2) -0.005(2) -0.0033(19) -0.001(2)
C4 0.042(3) 0.032(3) 0.029(2) -0.006(2) -0.0016(19) -0.004(2)
C5 0.044(3) 0.039(3) 0.028(2) -0.011(2) 0.000(2) -0.007(2)
C6 0.040(3) 0.031(3) 0.031(2) -0.004(2) 0.000(2) -0.004(2)
C7 0.034(2) 0.043(3) 0.029(2) -0.012(2) -0.0046(19) -0.002(2)
C8 0.053(3) 0.046(3) 0.037(3) -0.016(2) 0.004(2) -0.014(3)
C9 0.055(3) 0.055(4) 0.038(3) -0.015(3) 0.007(2) -0.018(3)
C10 0.048(3) 0.071(4) 0.039(3) -0.021(3) 0.007(2) -0.005(3)
C11 0.060(3) 0.043(3) 0.050(3) -0.015(3) 0.002(3) 0.005(3)
C12 0.050(3) 0.042(3) 0.042(3) -0.010(2) 0.004(2) 0.000(2)
C13 0.040(3) 0.035(3) 0.029(2) -0.003(2) 0.0024(19) -0.006(2)
C14 0.038(3) 0.042(3) 0.045(3) -0.013(2) 0.001(2) -0.010(2)
C15 0.044(3) 0.041(3) 0.047(3) -0.009(2) 0.005(2) -0.007(2)
C16 0.035(3) 0.048(3) 0.037(3) 0.000(2) -0.002(2) -0.007(2)
C17 0.044(3) 0.055(4) 0.050(3) -0.015(3) 0.001(2) -0.017(3)
C18 0.050(3) 0.041(3) 0.047(3) -0.014(2) 0.004(2) -0.011(2)
C19 0.043(3) 0.039(3) 0.031(2) -0.005(2) -0.001(2) -0.007(2)
C20 0.054(3) 0.066(4) 0.028(3) -0.011(3) -0.004(2) -0.013(3)
C21 0.070(4) 0.089(5) 0.040(3) -0.029(3) 0.000(3) -0.007(4)
C22 0.035(2) 0.040(3) 0.030(2) -0.006(2) -0.0022(19) -0.008(2)
C23 0.052(3) 0.048(3) 0.028(2) -0.015(2) -0.007(2) -0.008(3)
C24 0.050(3) 0.049(3) 0.030(2) -0.015(2) -0.006(2) 0.001(2)
C25 0.045(3) 0.043(3) 0.037(3) -0.017(2) 0.000(2) -0.004(2)
C26 0.050(3) 0.044(3) 0.033(3) -0.013(2) -0.002(2) -0.006(2)
O4 0.048(2) 0.057(2) 0.045(2) -0.0201(18) 0.0098(17) -0.0124(18)
O3 0.045(2) 0.046(2) 0.0362(19) -0.0117(16) 0.0029(15) -0.0097(17)
C27 0.054(3) 0.054(4) 0.038(3) -0.018(3) 0.008(2) -0.009(3)
C29 0.055(3) 0.050(3) 0.046(3) -0.014(3) 0.004(3) -0.019(3)
C28 0.074(4) 0.076(5) 0.069(4) -0.037(4) 0.041(4) -0.035(4)
C30 0.099(6) 0.083(6) 0.067(5) -0.039(4) 0.043(4) -0.033(5)
C31 0.111(6) 0.090(6) 0.067(5) -0.042(4) 0.043(5) -0.049(5)
F1A 0.058(11) 0.076(3) 0.065(10) -0.037(3) -0.001(5) 0.006(3)
F2A 0.111(8) 0.088(8) 0.128(10) -0.062(6) 0.095(7) -0.054(6)
F3A 0.263(14) 0.087(12) 0.032(5) -0.011(5) 0.064(7) -0.022(10)
F1B 0.058(11) 0.076(3) 0.065(10) -0.037(3) -0.001(5) 0.006(3)
F2B 0.111(8) 0.088(8) 0.128(10) -0.062(6) 0.095(7) -0.054(6)
F3B 0.263(14) 0.087(12) 0.032(5) -0.011(5) 0.064(7) -0.022(10)
F1C 0.058(11) 0.076(3) 0.065(10) -0.037(3) -0.001(5) 0.006(3)
F2C 0.111(8) 0.088(8) 0.128(10) -0.062(6) 0.095(7) -0.054(6)
F3C 0.263(14) 0.087(12) 0.032(5) -0.011(5) 0.064(7) -0.022(10)
F4A 0.049(7) 0.051(6) 0.115(4) -0.024(4) 0.030(5) -0.008(5)
F5A 0.114(5) 0.097(7) 0.117(6) -0.019(7) -0.037(4) -0.071(5)
F6A 0.217(11) 0.112(6) 0.147(12) -0.119(8) 0.112(9) -0.111(7)
F4B 0.049(7) 0.051(6) 0.115(4) -0.024(4) 0.030(5) -0.008(5)
F6B 0.217(11) 0.112(6) 0.147(12) -0.119(8) 0.112(9) -0.111(7)
F4C 0.049(7) 0.051(6) 0.115(4) -0.024(4) 0.030(5) -0.008(5)
F6C 0.217(11) 0.112(6) 0.147(12) -0.119(8) 0.112(9) -0.111(7)
F5B 0.114(5) 0.097(7) 0.117(6) -0.019(7) -0.037(4) -0.071(5)
F5C 0.114(5) 0.097(7) 0.117(6) -0.019(7) -0.037(4) -0.071(5)

loop_
_atom_type_symbol
_atom_type_description
_atom_type_scat_dispersion_real
_atom_type_scat_dispersion_imag
_atom_type_scat_source
C C 0.0033 0.0016 'International Tables Vol C Tables 4.2.6.8 and 6.1.1.4'
H H 0.0000 0.0000 'International Tables Vol C Tables 4.2.6.8 and 6.1.1.4'
N N 0.0061 0.0033 'International Tables Vol C Tables 4.2.6.8 and 6.1.1.4'
O O 0.0106 0.0060 'International Tables Vol C Tables 4.2.6.8 and 6.1.1.4'
F F 0.0171 0.0103 'International Tables Vol C Tables 4.2.6.8 and 6.1.1.4'
S S 0.1246 0.1234 'International Tables Vol C Tables 4.2.6.8 and 6.1.1.4'
Cl Cl 0.1484 0.1585 'International Tables Vol C Tables 4.2.6.8 and 6.1.1.4'
Cu Cu 0.3201 1.2651 'International Tables Vol C Tables 4.2.6.8 and 6.1.1.4'

loop_
_geom_angle_atom_site_label_1
_geom_angle_atom_site_label_2
_geom_angle_atom_site_label_3
_geom_angle
_geom_angle_site_symmetry_1
_geom_angle_site_symmetry_3
_geom_angle_publ_flag
O3 Cu1 O3 179.998(1) . 2_766 ?
O3 Cu1 N2 89.63(16) . . ?
O3 Cu1 N2 90.37(16) 2_766 . ?
O3 Cu1 N2 90.37(16) . 2_766 ?
O3 Cu1 N2 89.63(16) 2_766 2_766 ?
N2 Cu1 N2 179.998(1) . 2_766 ?
O3 Cu1 O4 92.81(14) . 2_766 ?
O3 Cu1 O4 87.19(14) 2_766 2_766 ?
N2 Cu1 O4 89.39(16) . 2_766 ?
N2 Cu1 O4 90.61(16) 2_766 2_766 ?
O3 Cu1 O4 87.19(14) . . ?
O3 Cu1 O4 92.81(14) 2_766 . ?
N2 Cu1 O4 90.61(16) . . ?
N2 Cu1 O4 89.39(16) 2_766 . ?
O4 Cu1 O4 180.0 2_766 . ?
N1 S1 C22 99.3(2) . . ?
C1 N1 S1 124.5(4) . . ?
C25 N2 C24 118.0(4) . . ?
C25 N2 Cu1 121.8(3) . . ?
C24 N2 Cu1 119.9(4) . . ?
C19 O2 C20 115.6(4) . . ?
N1 C1 C2 126.7(4) . . ?
N1 C1 C6 113.3(4) . . ?
C2 C1 C6 120.0(4) . . ?
C3 C2 C1 119.2(4) . . ?
C3 C2 C7 118.8(4) . . ?
C1 C2 C7 121.9(4) . . ?
C2 C3 C4 121.1(5) . . ?
C2 C3 H3A 119.4 . . ?
C4 C3 H3A 119.4 . . ?
C3 C4 C5 120.3(4) . . ?
C3 C4 C19 118.2(4) . . ?
C5 C4 C19 121.4(4) . . ?
C4 C5 C6 120.7(4) . . ?
C4 C5 H5A 119.7 . . ?
C6 C5 H5A 119.7 . . ?
C5 C6 C1 118.6(4) . . ?
C5 C6 C13 120.0(4) . . ?
C1 C6 C13 121.3(4) . . ?
C12 C7 C8 118.9(5) . . ?
C12 C7 C2 120.6(4) . . ?
C8 C7 C2 120.5(5) . . ?
C9 C8 C7 120.5(5) . . ?
C9 C8 H8A 119.7 . . ?
C7 C8 H8A 119.7 . . ?
C10 C9 C8 119.1(5) . . ?
C10 C9 H9A 120.5 . . ?
C8 C9 H9A 120.5 . . ?
C9 C10 C11 121.2(5) . . ?
C9 C10 Cl1 119.3(4) . . ?
C11 C10 Cl1 119.4(5) . . ?
C12 C11 C10 119.2(6) . . ?
C12 C11 H11A 120.4 . . ?
C10 C11 H11A 120.4 . . ?
C11 C12 C7 121.0(5) . . ?
C11 C12 H12A 119.5 . . ?
C7 C12 H12A 119.5 . . ?
C14 C13 C18 118.0(5) . . ?
C14 C13 C6 122.5(4) . . ?
C18 C13 C6 119.4(5) . . ?
C13 C14 C15 121.8(5) . . ?
C13 C14 H14A 119.1 . . ?
C15 C14 H14A 119.1 . . ?
C16 C15 C14 118.4(5) . . ?
C16 C15 H15A 120.8 . . ?
C14 C15 H15A 120.8 . . ?
C17 C16 C15 121.5(5) . . ?
C17 C16 Cl2 118.0(4) . . ?
C15 C16 Cl2 120.5(4) . . ?
C16 C17 C18 119.4(5) . . ?
C16 C17 H17A 120.3 . . ?
C18 C17 H17A 120.3 . . ?
C17 C18 C13 120.9(5) . . ?
C17 C18 H18A 119.6 . . ?
C13 C18 H18A 119.6 . . ?
O1 C19 O2 123.7(5) . . ?
O1 C19 C4 124.2(5) . . ?
O2 C19 C4 112.1(4) . . ?
O2 C20 C21 106.8(5) . . ?
O2 C20 H20A 110.4 . . ?
C21 C20 H20A 110.4 . . ?
O2 C20 H20B 110.4 . . ?
C21 C20 H20B 110.4 . . ?
H20A C20 H20B 108.6 . . ?
C20 C21 H21A 109.5 . . ?
C20 C21 H21B 109.5 . . ?
H21A C21 H21B 109.5 . . ?
C20 C21 H21C 109.5 . . ?
H21A C21 H21C 109.5 . . ?
H21B C21 H21C 109.5 . . ?
C23 C22 C26 118.9(5) . . ?
C23 C22 S1 123.8(4) . . ?
C26 C22 S1 117.2(4) . . ?
C22 C23 C24 118.7(5) . . ?
C22 C23 H23A 120.7 . . ?
C24 C23 H23A 120.7 . . ?
N2 C24 C23 122.8(5) . . ?
N2 C24 H24A 118.6 . . ?
C23 C24 H24A 118.6 . . ?
N2 C25 C26 123.1(5) . . ?
N2 C25 H25A 118.4 . . ?
C26 C25 H25A 118.4 . . ?
C25 C26 C22 118.4(5) . . ?
C25 C26 H26A 120.8 . . ?
C22 C26 H26A 120.8 . . ?
C29 O4 Cu1 120.7(3) . . ?
C27 O3 Cu1 127.5(4) . . ?
O3 C27 C28 130.0(5) . . ?
O3 C27 C30 113.0(5) . . ?
C28 C27 C30 117.0(5) . . ?
O4 C29 C28 129.2(5) . . ?
O4 C29 C31 114.8(5) . . ?
C28 C29 C31 116.0(5) . . ?
C27 C28 C29 124.5(5) . . ?
C27 C28 H28A 117.7 . . ?
C29 C28 H28A 117.7 . . ?
F2B C30 F1A 126.5(13) . . ?
F2B C30 F1B 121.0(14) . . ?
F1A C30 F1B 22.1(9) . . ?
F2B C30 F3A 70.6(11) . . ?
F1A C30 F3A 96.1(17) . . ?
F1B C30 F3A 115.6(18) . . ?
F2B C30 F3B 93.4(11) . . ?
F1A C30 F3B 83.4(17) . . ?
F1B C30 F3B 105.3(17) . . ?
F3A C30 F3B 22.9(13) . . ?
F2B C30 F3C 28(7) . . ?
F1A C30 F3C 137(5) . . ?
F1B C30 F3C 143(5) . . ?
F3A C30 F3C 51(7) . . ?
F3B C30 F3C 72(7) . . ?
F2B C30 F1C 116(4) . . ?
F1A C30 F1C 46(4) . . ?
F1B C30 F1C 68(4) . . ?
F3A C30 F1C 54(5) . . ?
F3B C30 F1C 38(4) . . ?
F3C C30 F1C 104(8) . . ?
F2B C30 F2C 74(4) . . ?
F1A C30 F2C 81(4) . . ?
F1B C30 F2C 60(4) . . ?
F3A C30 F2C 133(4) . . ?
F3B C30 F2C 147(4) . . ?
F3C C30 F2C 102(8) . . ?
F1C C30 F2C 122(5) . . ?
F2B C30 F2A 47.7(7) . . ?
F1A C30 F2A 102.4(10) . . ?
F1B C30 F2A 84.6(11) . . ?
F3A C30 F2A 114.1(10) . . ?
F3B C30 F2A 135.7(10) . . ?
F3C C30 F2A 75(8) . . ?
F1C C30 F2A 133(3) . . ?
F2C C30 F2A 27(4) . . ?
F2B C30 C27 116.5(7) . . ?
F1A C30 C27 116.1(13) . . ?
F1B C30 C27 112.6(13) . . ?
F3A C30 C27 114.1(15) . . ?
F3B C30 C27 103.3(14) . . ?
F3C C30 C27 104(4) . . ?
F1C C30 C27 113(3) . . ?
F2C C30 C27 109(4) . . ?
F2A C30 C27 112.4(6) . . ?
F6A C31 F5B 54.9(12) . . ?
F6A C31 F5A 113.0(9) . . ?
F5B C31 F5A 66.9(14) . . ?
F6A C31 F4B 114.8(13) . . ?
F5B C31 F4B 128.9(16) . . ?
F5A C31 F4B 77.6(14) . . ?
F6A C31 F4A 97.7(8) . . ?
F5B C31 F4A 132.5(11) . . ?
F5A C31 F4A 98.6(10) . . ?
F4B C31 F4A 23.1(8) . . ?
F6A C31 F4C 66.5(14) . . ?
F5B C31 F4C 114.6(17) . . ?
F5A C31 F4C 120.5(14) . . ?
F4B C31 F4C 55.4(12) . . ?
F4A C31 F4C 33.2(11) . . ?
F6A C31 F6B 31.8(9) . . ?
F5B C31 F6B 86.0(14) . . ?
F5A C31 F6B 141.9(11) . . ?
F4B C31 F6B 102.4(15) . . ?
F4A C31 F6B 79.9(13) . . ?
F4C C31 F6B 47.0(15) . . ?
F6A C31 F5C 126(3) . . ?
F5B C31 F5C 75(4) . . ?
F5A C31 F5C 16(2) . . ?
F4B C31 F5C 81(4) . . ?
F4A C31 F5C 104(4) . . ?
F4C C31 F5C 131(4) . . ?
F6B C31 F5C 157(3) . . ?
F6A C31 F6C 59(2) . . ?
F5B C31 F6C 16.6(16) . . ?
F5A C31 F6C 75(3) . . ?
F4B C31 F6C 145(2) . . ?
F4A C31 F6C 148.1(15) . . ?
F4C C31 F6C 124(2) . . ?
F6B C31 F6C 86(3) . . ?
F5C C31 F6C 79(4) . . ?
F6A C31 C29 116.9(7) . . ?
F5B C31 C29 114.7(9) . . ?
F5A C31 C29 115.2(6) . . ?
F4B C31 C29 113.3(15) . . ?
F4A C31 C29 112.3(7) . . ?
F4C C31 C29 115.8(14) . . ?
F6B C31 C29 100.0(11) . . ?
F5C C31 C29 100(2) . . ?
F6C C31 C29 98.2(14) . . ?
C31 F6C F5C 50(2) . . ?
C31 F5C F6C 51(2) . . ?

loop_
_geom_bond_atom_site_label_1
_geom_bond_atom_site_label_2
_geom_bond_distance
_geom_bond_site_symmetry_2
_geom_bond_publ_flag
Cu1 O3 1.996(3) . ?
Cu1 O3 1.996(3) 2_766 ?
Cu1 N2 2.004(4) . ?
Cu1 N2 2.004(4) 2_766 ?
Cu1 O4 2.277(4) 2_766 ?
Cu1 O4 2.277(4) . ?
S1 N1 1.617(4) . ?
S1 C22 1.758(5) . ?
Cl1 C10 1.743(5) . ?
Cl2 C16 1.753(5) . ?
N1 C1 1.380(6) . ?
N2 C25 1.336(6) . ?
N2 C24 1.340(6) . ?
O1 C19 1.193(6) . ?
O2 C19 1.349(6) . ?
O2 C20 1.455(6) . ?
C1 C2 1.416(6) . ?
C1 C6 1.433(6) . ?
C2 C3 1.386(7) . ?
C2 C7 1.496(6) . ?
C3 C4 1.391(6) . ?
C3 H3A 0.9400 . ?
C4 C5 1.394(7) . ?
C4 C19 1.491(7) . ?
C5 C6 1.398(7) . ?
C5 H5A 0.9400 . ?
C6 C13 1.481(7) . ?
C7 C12 1.382(7) . ?
C7 C8 1.394(7) . ?
C8 C9 1.387(7) . ?
C8 H8A 0.9400 . ?
C9 C10 1.376(8) . ?
C9 H9A 0.9400 . ?
C10 C11 1.379(8) . ?
C11 C12 1.379(7) . ?
C11 H11A 0.9400 . ?
C12 H12A 0.9400 . ?
C13 C14 1.381(7) . ?
C13 C18 1.391(7) . ?
C14 C15 1.385(7) . ?
C14 H14A 0.9400 . ?
C15 C16 1.376(7) . ?
C15 H15A 0.9400 . ?
C16 C17 1.365(8) . ?
C17 C18 1.383(7) . ?
C17 H17A 0.9400 . ?
C18 H18A 0.9400 . ?
C20 C21 1.501(8) . ?
C20 H20A 0.9800 . ?
C20 H20B 0.9800 . ?
C21 H21A 0.9700 . ?
C21 H21B 0.9700 . ?
C21 H21C 0.9700 . ?
C22 C23 1.377(7) . ?
C22 C26 1.395(7) . ?
C23 C24 1.377(7) . ?
C23 H23A 0.9400 . ?
C24 H24A 0.9400 . ?
C25 C26 1.368(7) . ?
C25 H25A 0.9400 . ?
C26 H26A 0.9400 . ?
O4 C29 1.220(6) . ?
O3 C27 1.243(6) . ?
C27 C28 1.365(8) . ?
C27 C30 1.505(8) . ?
C29 C28 1.399(8) . ?
C29 C31 1.532(7) . ?
C28 H28A 0.9400 . ?
C30 F2B 1.343(8) . ?
C30 F1A 1.347(9) . ?
C30 F1B 1.353(9) . ?
C30 F3A 1.374(9) . ?
C30 F3B 1.384(10) . ?
C30 F3C 1.397(11) . ?
C30 F1C 1.397(10) . ?
C30 F2C 1.400(11) . ?
C30 F2A 1.404(8) . ?
C31 F6A 1.351(8) . ?
C31 F5B 1.366(10) . ?
C31 F5A 1.369(8) . ?
C31 F4B 1.380(10) . ?
C31 F4A 1.381(8) . ?
C31 F4C 1.386(10) . ?
C31 F6B 1.393(10) . ?
C31 F5C 1.395(10) . ?
C31 F6C 1.400(10) . ?
F6C F5C 1.77(8) . ?

loop_
_geom_torsion_atom_site_label_1
_geom_torsion_atom_site_label_2
_geom_torsion_atom_site_label_3
_geom_torsion_atom_site_label_4
_geom_torsion
_geom_torsion_site_symmetry_1
_geom_torsion_site_symmetry_2
_geom_torsion_site_symmetry_3
_geom_torsion_site_symmetry_4
_geom_torsion_publ_flag
C22 S1 N1 C1 -179.8(4) . . . . ?
O3 Cu1 N2 C25 140.8(4) . . . . ?
O3 Cu1 N2 C25 -39.2(4) 2_766 . . . ?
N2 Cu1 N2 C25 10(39) 2_766 . . . ?
O4 Cu1 N2 C25 -126.4(4) 2_766 . . . ?
O4 Cu1 N2 C25 53.6(4) . . . . ?
O3 Cu1 N2 C24 -46.1(4) . . . . ?
O3 Cu1 N2 C24 133.9(4) 2_766 . . . ?
N2 Cu1 N2 C24 -177(39) 2_766 . . . ?
O4 Cu1 N2 C24 46.7(4) 2_766 . . . ?
O4 Cu1 N2 C24 -133.3(4) . . . . ?
S1 N1 C1 C2 22.5(7) . . . . ?
S1 N1 C1 C6 -159.8(4) . . . . ?
N1 C1 C2 C3 176.8(5) . . . . ?
C6 C1 C2 C3 -0.8(7) . . . . ?
N1 C1 C2 C7 0.2(8) . . . . ?
C6 C1 C2 C7 -177.4(4) . . . . ?
C1 C2 C3 C4 -1.2(7) . . . . ?
C7 C2 C3 C4 175.5(5) . . . . ?
C2 C3 C4 C5 2.0(8) . . . . ?
C2 C3 C4 C19 -176.2(5) . . . . ?
C3 C4 C5 C6 -0.8(7) . . . . ?
C19 C4 C5 C6 177.4(5) . . . . ?
C4 C5 C6 C1 -1.1(7) . . . . ?
C4 C5 C6 C13 174.7(4) . . . . ?
N1 C1 C6 C5 -176.0(4) . . . . ?
C2 C1 C6 C5 1.9(7) . . . . ?
N1 C1 C6 C13 8.2(7) . . . . ?
C2 C1 C6 C13 -173.9(4) . . . . ?
C3 C2 C7 C12 74.3(6) . . . . ?
C1 C2 C7 C12 -109.1(6) . . . . ?
C3 C2 C7 C8 -105.9(6) . . . . ?
C1 C2 C7 C8 70.7(6) . . . . ?
C12 C7 C8 C9 -0.5(8) . . . . ?
C2 C7 C8 C9 179.7(5) . . . . ?
C7 C8 C9 C10 1.7(8) . . . . ?
C8 C9 C10 C11 -1.5(9) . . . . ?
C8 C9 C10 Cl1 178.4(4) . . . . ?
C9 C10 C11 C12 0.0(9) . . . . ?
Cl1 C10 C11 C12 -179.9(4) . . . . ?
C10 C11 C12 C7 1.3(9) . . . . ?
C8 C7 C12 C11 -1.0(8) . . . . ?
C2 C7 C12 C11 178.8(5) . . . . ?
C5 C6 C13 C14 52.2(7) . . . . ?
C1 C6 C13 C14 -132.1(5) . . . . ?
C5 C6 C13 C18 -124.7(5) . . . . ?
C1 C6 C13 C18 51.0(7) . . . . ?
C18 C13 C14 C15 -0.7(7) . . . . ?
C6 C13 C14 C15 -177.7(5) . . . . ?
C13 C14 C15 C16 1.0(8) . . . . ?
C14 C15 C16 C17 -0.7(8) . . . . ?
C14 C15 C16 Cl2 178.2(4) . . . . ?
C15 C16 C17 C18 0.2(8) . . . . ?
Cl2 C16 C17 C18 -178.8(4) . . . . ?
C16 C17 C18 C13 0.0(8) . . . . ?
C14 C13 C18 C17 0.2(8) . . . . ?
C6 C13 C18 C17 177.3(5) . . . . ?
C20 O2 C19 O1 1.4(7) . . . . ?
C20 O2 C19 C4 -178.1(4) . . . . ?
C3 C4 C19 O1 9.9(8) . . . . ?
C5 C4 C19 O1 -168.4(5) . . . . ?
C3 C4 C19 O2 -170.7(4) . . . . ?
C5 C4 C19 O2 11.1(7) . . . . ?
C19 O2 C20 C21 168.9(5) . . . . ?
N1 S1 C22 C23 11.5(5) . . . . ?
N1 S1 C22 C26 -172.4(4) . . . . ?
C26 C22 C23 C24 -3.2(7) . . . . ?
S1 C22 C23 C24 172.9(4) . . . . ?
C25 N2 C24 C23 1.1(8) . . . . ?
Cu1 N2 C24 C23 -172.3(4) . . . . ?
C22 C23 C24 N2 1.1(8) . . . . ?
C24 N2 C25 C26 -1.1(7) . . . . ?
Cu1 N2 C25 C26 172.2(4) . . . . ?
N2 C25 C26 C22 -1.0(8) . . . . ?
C23 C22 C26 C25 3.1(7) . . . . ?
S1 C22 C26 C25 -173.2(4) . . . . ?
O3 Cu1 O4 C29 -7.8(4) . . . . ?
O3 Cu1 O4 C29 172.2(4) 2_766 . . . ?
N2 Cu1 O4 C29 81.8(4) . . . . ?
N2 Cu1 O4 C29 -98.2(4) 2_766 . . . ?
O4 Cu1 O4 C29 74(34) 2_766 . . . ?
O3 Cu1 O3 C27 51(11) 2_766 . . . ?
N2 Cu1 O3 C27 -81.4(5) . . . . ?
N2 Cu1 O3 C27 98.6(5) 2_766 . . . ?
O4 Cu1 O3 C27 -170.7(5) 2_766 . . . ?
O4 Cu1 O3 C27 9.3(5) . . . . ?
Cu1 O3 C27 C28 -8.0(10) . . . . ?
Cu1 O3 C27 C30 170.6(4) . . . . ?
Cu1 O4 C29 C28 4.9(9) . . . . ?
Cu1 O4 C29 C31 -175.4(4) . . . . ?
O3 C27 C28 C29 0.8(12) . . . . ?
C30 C27 C28 C29 -177.8(6) . . . . ?
O4 C29 C28 C27 0.3(12) . . . . ?
C31 C29 C28 C27 -179.4(7) . . . . ?
O3 C27 C30 F2B -168.4(10) . . . . ?
C28 C27 C30 F2B 10.5(12) . . . . ?
O3 C27 C30 F1A 21.6(10) . . . . ?
C28 C27 C30 F1A -159.6(8) . . . . ?
O3 C27 C30 F1B 45.5(10) . . . . ?
C28 C27 C30 F1B -135.7(9) . . . . ?
O3 C27 C30 F3A -88.9(13) . . . . ?
C28 C27 C30 F3A 89.9(14) . . . . ?
O3 C27 C30 F3B -67.6(14) . . . . ?
C28 C27 C30 F3B 111.2(14) . . . . ?
O3 C27 C30 F3C -142(8) . . . . ?
C28 C27 C30 F3C 37(8) . . . . ?
O3 C27 C30 F1C -29(5) . . . . ?
C28 C27 C30 F1C 150(5) . . . . ?
O3 C27 C30 F2C 110(4) . . . . ?
C28 C27 C30 F2C -71(4) . . . . ?
O3 C27 C30 F2A 139.0(7) . . . . ?
C28 C27 C30 F2A -42.1(10) . . . . ?
O4 C29 C31 F6A 17.0(11) . . . . ?
C28 C29 C31 F6A -163.3(9) . . . . ?
O4 C29 C31 F5B -44.5(16) . . . . ?
C28 C29 C31 F5B 135.2(15) . . . . ?
O4 C29 C31 F5A -119.3(12) . . . . ?
C28 C29 C31 F5A 60.4(13) . . . . ?
O4 C29 C31 F4B 153.8(10) . . . . ?
C28 C29 C31 F4B -26.4(12) . . . . ?
O4 C29 C31 F4A 128.8(6) . . . . ?
C28 C29 C31 F4A -51.5(8) . . . . ?
O4 C29 C31 F4C 92.5(14) . . . . ?
C28 C29 C31 F4C -87.8(15) . . . . ?
O4 C29 C31 F6B 45.6(13) . . . . ?
C28 C29 C31 F6B -134.6(13) . . . . ?
O4 C29 C31 F5C -122(4) . . . . ?
C28 C29 C31 F5C 58(4) . . . . ?
O4 C29 C31 F6C -42(2) . . . . ?
C28 C29 C31 F6C 138(2) . . . . ?
F6A C31 F6C F5C 145(2) . . . . ?
F5B C31 F6C F5C 74(11) . . . . ?
F5A C31 F6C F5C 16(2) . . . . ?
F4B C31 F6C F5C 56(4) . . . . ?
F4A C31 F6C F5C 98(5) . . . . ?
F4C C31 F6C F5C 133(3) . . . . ?
F6B C31 F6C F5C 162(2) . . . . ?
C29 C31 F6C F5C -98(2) . . . . ?
F6A C31 F5C F6C -37(3) . . . . ?
F5B C31 F5C F6C -16.6(17) . . . . ?
F5A C31 F5C F6C -74(18) . . . . ?
F4B C31 F5C F6C -151.1(19) . . . . ?
F4A C31 F5C F6C -147.5(16) . . . . ?
F4C C31 F5C F6C -126(4) . . . . ?
F6B C31 F5C F6C -51(10) . . . . ?
C29 C31 F5C F6C 96.6(14) . . . . ?
